data_3000400
loop_
_publ_author_name
pengbijie

_journal_name_full 'To be published in Crystals'
_chemical_formula_sum 'Fe0.25 Mg1.93 O4 Si'
_space_group_name_Hall '-P 2ac 2n'
_space_group_name_H-M_alt 'P n m a'
_cell_angle_alpha 90
_cell_angle_beta 90
_cell_angle_gamma 90
_cell_length_a 10.1918(7)
_cell_length_b 5.9689(4)
_cell_length_c 4.7484(3)
_cell_measurement_temperature 293(2)
_cell_volume 288.86(3)
_diffrn_ambient_temperature 293(2)
_diffrn_radiation_probe x-ray
_diffrn_radiation_type MoK\a
_diffrn_radiation_wavelength 0.71073
_refine_ls_goodness_of_fit_ref 1.185
_refine_ls_R_factor_all 0.0356
_refine_ls_R_factor_gt 0.0350
_refine_ls_wR_factor_gt 0.0944
_refine_ls_wR_factor_ref 0.0948
_cod_database_code 3000400
_cod_hold_until_date 2022-12-06

loop_
_atom_site_label
_atom_site_fract_x
_atom_site_fract_y
_atom_site_fract_z
? ? ? ?
